data_4021054
loop_
_publ_author_name
'Angela L. Sauers'
'Douglas M. Ho'
'Stefan Bernhard'

_publ_section_title
;
 Synthesis and Characterization of Highly Conjugated,
 Chiral Bridging Ligands
;
_journal_name_full 'Journal of Organic Chemistry'
_journal_page_first 8910
_journal_page_last 8915
_journal_paper_doi 10.1021/jo048515m
_journal_volume 69
_journal_year 2004
_chemical_absolute_configuration rm
_chemical_formula_iupac 'C52 H56 N6'
_chemical_formula_moiety 'C52 H56 N6'
_chemical_formula_structural 'C52 H56 N6'
_chemical_formula_sum 'C52 H56 N6'
_chemical_formula_weight 765.03
_space_group_IT_number 1
_space_group_name_Hall 'P 1'
_space_group_name_H-M_alt 'P 1'
_symmetry_cell_setting triclinic
_symmetry_Int_Tables_number 1
_symmetry_space_group_name_Hall 'P 1'
_symmetry_space_group_name_H-M 'P 1'
_cell_angle_alpha 102.452(1)
_cell_angle_beta 96.396(1)
_cell_angle_gamma 105.312(1)
_cell_formula_units_Z 1
_cell_length_a 7.6254(1)
_cell_length_b 11.3678(3)
_cell_length_c 13.1788(4)
_cell_measurement_temperature 200(2)
_cell_volume 1058.59(4)
_diffrn_ambient_temperature 200(2)
_exptl_crystal_density_diffrn 1.200
_cod_depositor_comments
;
The following automatic conversions were performed:
'_symmetry_cell_setting' value 'Triclinic' changed to 'triclinic'
according to '/home/saulius/struct/CIF-dictionaries/cif_core.dic'
dictionary named 'cif_core.dic' version 2.4.1 from 2010-06-29.

Automatic conversion script
Id: cif_fix_enum 1527 2010-12-29 10:47:43Z saulius 
;
_cod_database_code 4021054

loop_
_symmetry_equiv_pos_as_xyz
'x, y, z'

loop_
_atom_site_aniso_label
_atom_site_aniso_U_11
_atom_site_aniso_U_22
_atom_site_aniso_U_33
_atom_site_aniso_U_23
_atom_site_aniso_U_13
_atom_site_aniso_U_12
N1 0.0320(11) 0.0283(12) 0.0286(13) 0.0075(10) -0.0003(9) 0.0090(9)
C2 0.0299(13) 0.0271(14) 0.0288(15) 0.0046(12) 0.0002(11) 0.0100(10)
C3 0.0318(13) 0.0282(14) 0.0268(14) 0.0067(11) 0.0029(11) 0.0109(10)
N4 0.0313(11) 0.0284(11) 0.0316(13) 0.0069(10) -0.0004(9) 0.0090(9)
C5 0.0290(12) 0.0303(14) 0.0265(15) 0.0066(12) 0.0005(10) 0.0081(11)
C6 0.0310(13) 0.0301(14) 0.0262(14) 0.0060(12) 0.0018(11) 0.0111(11)
C1A 0.0298(14) 0.064(2) 0.040(2) 0.016(2) -0.0009(12) 0.0092(13)
C2A 0.0288(13) 0.0375(15) 0.032(2) 0.0090(12) 0.0001(11) 0.0052(11)
C3A 0.0291(13) 0.043(2) 0.035(2) 0.0083(13) 0.0063(11) 0.0047(11)
C4A 0.0359(13) 0.0327(14) 0.0253(15) 0.0104(12) 0.0017(11) 0.0087(11)
C5A 0.0316(13) 0.0276(13) 0.030(2) 0.0067(12) -0.0010(11) 0.0096(10)
N6A 0.0301(11) 0.0287(11) 0.0332(13) 0.0082(10) 0.0010(9) 0.0054(9)
C7A 0.0290(13) 0.0317(14) 0.031(2) 0.0090(12) 0.0010(11) 0.0055(10)
C8A 0.039(2) 0.052(2) 0.035(2) 0.0161(15) -0.0001(13) -0.0016(14)
C9A 0.047(2) 0.066(2) 0.035(2) 0.022(2) -0.0081(14) -0.0004(15)
C10A 0.0357(14) 0.062(2) 0.038(2) 0.013(2) -0.0093(12) -0.0044(14)
C11A 0.053(2) 0.068(2) 0.063(2) 0.024(2) -0.010(2) 0.021(2)
C12A 0.050(2) 0.104(3) 0.050(2) 0.019(2) -0.015(2) -0.013(2)
C13A 0.061(2) 0.056(2) 0.050(2) -0.001(2) -0.004(2) -0.005(2)
C1B 0.051(2) 0.043(2) 0.038(2) 0.0167(14) 0.0087(13) 0.0196(13)
C2B 0.0405(14) 0.0317(14) 0.033(2) 0.0121(12) 0.0062(11) 0.0123(11)
C3B 0.043(2) 0.052(2) 0.046(2) 0.024(2) 0.0185(13) 0.0207(13)
C4B 0.0345(14) 0.047(2) 0.045(2) 0.0196(14) 0.0119(12) 0.0183(12)
C5B 0.0286(12) 0.0258(13) 0.0299(15) 0.0056(11) -0.0028(10) 0.0066(10)
N6B 0.0371(12) 0.0351(12) 0.0383(14) 0.0179(11) 0.0102(10) 0.0135(10)
C7B 0.0332(13) 0.0297(14) 0.041(2) 0.0115(13) 0.0062(11) 0.0125(11)
C8B 0.052(2) 0.065(2) 0.080(3) 0.047(2) 0.030(2) 0.035(2)
C9B 0.044(2) 0.052(2) 0.068(2) 0.028(2) 0.0088(15) 0.0249(14)
C10B 0.054(2) 0.034(2) 0.050(2) 0.0145(14) 0.0024(14) 0.0160(13)
C11B 0.063(2) 0.044(2) 0.054(2) 0.007(2) -0.022(2) 0.020(2)
C12B 0.074(2) 0.046(2) 0.080(3) 0.026(2) 0.009(2) 0.027(2)
C13B 0.091(3) 0.040(2) 0.070(3) -0.004(2) -0.021(2) 0.024(2)
C1C 0.0288(12) 0.037(2) 0.037(2) 0.0128(13) 0.0000(11) 0.0009(11)
C2C 0.0305(13) 0.0294(14) 0.033(2) 0.0098(12) -0.0009(11) 0.0048(11)
C3C 0.0315(13) 0.040(2) 0.040(2) 0.0172(13) 0.0071(11) 0.0049(11)
C4C 0.0397(14) 0.037(2) 0.027(2) 0.0116(12) 0.0017(11) 0.0104(11)
C5C 0.0296(13) 0.0227(13) 0.033(2) 0.0056(12) -0.0007(11) 0.0088(10)
N6C 0.0306(11) 0.0298(12) 0.0283(13) 0.0082(10) 0.0018(9) 0.0089(9)
C7C 0.0296(13) 0.0321(14) 0.0281(15) 0.0062(12) 0.0005(11) 0.0092(10)
C8C 0.0292(13) 0.047(2) 0.031(2) 0.0134(13) 0.0038(11) 0.0087(11)
C9C 0.0361(14) 0.043(2) 0.030(2) 0.0101(13) -0.0004(11) 0.0119(12)
C10C 0.0308(13) 0.046(2) 0.038(2) 0.0123(14) 0.0007(11) 0.0111(12)
C11C 0.045(2) 0.042(2) 0.041(2) 0.0019(14) -0.0068(13) 0.0113(13)
C12C 0.0332(15) 0.069(2) 0.055(2) 0.021(2) -0.0007(14) 0.0129(14)
C13C 0.057(2) 0.049(2) 0.052(2) 0.012(2) 0.001(2) 0.0242(15)
C1D 0.047(2) 0.032(2) 0.060(2) 0.021(2) -0.0022(15) 0.0090(13)
C2D 0.0343(13) 0.0276(14) 0.042(2) 0.0095(13) -0.0037(12) 0.0069(11)
C3D 0.0315(14) 0.043(2) 0.041(2) 0.0209(14) 0.0051(12) 0.0046(11)
C4D 0.0297(13) 0.042(2) 0.037(2) 0.0138(13) 0.0041(11) 0.0134(11)
C5D 0.0301(13) 0.0279(14) 0.0266(14) 0.0069(12) 0.0000(10) 0.0073(10)
N6D 0.0319(11) 0.0337(12) 0.0309(13) 0.0108(10) 0.0031(9) 0.0110(9)
C7D 0.0332(13) 0.0315(14) 0.034(2) 0.0090(12) 0.0024(11) 0.0109(11)
C8D 0.054(2) 0.061(2) 0.052(2) 0.023(2) 0.018(2) 0.037(2)
C9D 0.064(2) 0.050(2) 0.045(2) 0.008(2) 0.0062(15) 0.036(2)
C10D 0.048(2) 0.038(2) 0.050(2) 0.0174(14) 0.0000(14) 0.0207(13)
C11D 0.090(3) 0.030(2) 0.067(3) -0.001(2) -0.015(2) 0.026(2)
C12D 0.076(3) 0.063(2) 0.072(3) 0.034(2) 0.009(2) 0.038(2)
C13D 0.051(2) 0.055(2) 0.051(2) 0.011(2) -0.008(2) 0.020(2)

loop_
_atom_site_label
_atom_site_type_symbol
_atom_site_fract_x
_atom_site_fract_y
_atom_site_fract_z
_atom_site_U_iso_or_equiv
_atom_site_thermal_displace_type
_atom_site_occupancy
_atom_site_calc_flag
_atom_site_refinement_flags
_atom_site_disorder_group
N1 N 0.2992(3) 0.3173(2) 0.4804(2) 0.0300(5) Uani 1 d . .
C2 C 0.2623(3) 0.3926(2) 0.4211(2) 0.0292(6) Uani 1 d . .
C3 C 0.3972(3) 0.5034(2) 0.4195(2) 0.0288(6) Uani 1 d . .
N4 N 0.5666(3) 0.5357(2) 0.4775(2) 0.0310(5) Uani 1 d . .
C5 C 0.6042(3) 0.4606(2) 0.5369(2) 0.0292(6) Uani 1 d . .
C6 C 0.4708(3) 0.3486(2) 0.5372(2) 0.0292(6) Uani 1 d . .
C1A C -0.4396(4) 0.2674(3) 0.1563(2) 0.0455(7) Uani 1 d . .
H1A H -0.5567 0.2471 0.1852 0.062(9) Uiso 1 calc R .
C2A C -0.2632(3) 0.2906(3) 0.2319(2) 0.0342(6) Uani 1 d . .
C3A C -0.2528(3) 0.2773(3) 0.3332(2) 0.0370(6) Uani 1 d . .
H3A H -0.3623 0.2483 0.3602 0.044(8) Uiso 1 calc R .
C4A C -0.0811(3) 0.3065(2) 0.3958(2) 0.0314(6) Uani 1 d . .
H4A H -0.0704 0.2966 0.4657 0.033(7) Uiso 1 calc R .
C5A C 0.0744(3) 0.3506(2) 0.3541(2) 0.0301(6) Uani 1 d . .
N6A N 0.0687(3) 0.3582(2) 0.2536(2) 0.0317(5) Uani 1 d . .
C7A C -0.0986(3) 0.3273(2) 0.1932(2) 0.0315(6) Uani 1 d . .
C8A C -0.1102(4) 0.3314(3) 0.0799(2) 0.0446(8) Uani 1 d . .
H8A H -0.0529 0.2701 0.0424 0.070(11) Uiso 1 calc R .
H8B H -0.0407 0.4166 0.0758 0.069(10) Uiso 1 calc R .
C9A C -0.3112(4) 0.2997(3) 0.0261(3) 0.0525(9) Uani 1 d . .
H9A H -0.3293 0.3042 -0.0491 0.044(8) Uiso 1 calc R .
C10A C -0.4363(4) 0.1774(3) 0.0485(2) 0.0504(8) Uani 1 d . .
C11A C -0.4096(5) 0.3759(4) 0.0994(3) 0.0611(10) Uani 1 d . .
H11A H -0.5251 0.3843 0.0634 0.057(9) Uiso 1 calc R .
H11B H -0.3281 0.4583 0.1437 0.058(9) Uiso 1 calc R .
C12A C -0.6269(5) 0.1292(5) -0.0238(3) 0.0770(13) Uani 1 d . .
H12A H -0.7098 0.0648 0.0019 0.073(11) Uiso 1 calc R .
H12B H -0.6138 0.0925 -0.0959 0.108(16) Uiso 1 calc R .
H12C H -0.6786 0.1996 -0.0234 0.097(17) Uiso 1 calc R .
C13A C -0.3604(5) 0.0674(3) 0.0509(3) 0.0633(10) Uani 1 d . .
H13A H -0.4390 0.0091 0.0840 0.103(15) Uiso 1 calc R .
H13B H -0.2345 0.0987 0.0917 0.057(9) Uiso 1 calc R .
H13C H -0.3588 0.0231 -0.0214 0.094(13) Uiso 1 calc R .
C1B C 0.1798(4) 0.8288(3) 0.1909(2) 0.0417(7) Uani 1 d . .
H1B H 0.2487 0.8582 0.1363 0.060(9) Uiso 1 calc R .
C2B C 0.2582(3) 0.7497(2) 0.2495(2) 0.0342(6) Uani 1 d . .
C3B C 0.4173(4) 0.7161(3) 0.2362(2) 0.0433(7) Uani 1 d . .
H3B H 0.4920 0.7470 0.1889 0.049(8) Uiso 1 calc R .
C4B C 0.4661(4) 0.6368(3) 0.2927(2) 0.0393(7) Uani 1 d . .
H4B H 0.5751 0.6128 0.2846 0.049(8) Uiso 1 calc R .
C5B C 0.3570(3) 0.5926(2) 0.3607(2) 0.0293(6) Uani 1 d . .
N6B N 0.2058(3) 0.6275(2) 0.3772(2) 0.0347(5) Uani 1 d . .
C7B C 0.1591(3) 0.7039(2) 0.3222(2) 0.0338(6) Uani 1 d . .
C8B C -0.0117(4) 0.7428(3) 0.3402(3) 0.0559(10) Uani 1 d . .
H8C H 0.0056 0.7916 0.4145 0.080(13) Uiso 1 calc R .
H8D H -0.1189 0.6667 0.3279 0.076(11) Uiso 1 calc R .
C9B C -0.0509(4) 0.8238(3) 0.2658(3) 0.0508(8) Uani 1 d . .
H9B H -0.1658 0.8497 0.2708 0.059(9) Uiso 1 calc R .
C10B C 0.1250(4) 0.9307(3) 0.2692(3) 0.0453(7) Uani 1 d . .
C11B C -0.0311(4) 0.7607(3) 0.1539(3) 0.0565(9) Uani 1 d . .
H11C H -0.0905 0.7895 0.0971 0.060(9) Uiso 1 calc R .
H11D H -0.0647 0.6675 0.1372 0.062(10) Uiso 1 calc R .
C12B C 0.0788(5) 1.0301(3) 0.2172(3) 0.0638(10) Uani 1 d . .
H12D H 0.0101 1.0759 0.2610 0.096(14) Uiso 1 calc R .
H12E H 0.0033 0.9883 0.1470 0.067(11) Uiso 1 calc R .
H12F H 0.1935 1.0895 0.2105 0.084(12) Uiso 1 calc R .
C13B C 0.2553(6) 0.9977(3) 0.3730(3) 0.0719(12) Uani 1 d . .
H13D H 0.1975 1.0510 0.4183 0.083(12) Uiso 1 calc R .
H13E H 0.3704 1.0503 0.3598 0.107(16) Uiso 1 calc R .
H13F H 0.2824 0.9352 0.4083 0.095(14) Uiso 1 calc R .
C1C C 1.3007(3) 0.6733(3) 0.8147(2) 0.0359(6) Uani 1 d . .
H1C H 1.4081 0.7280 0.7929 0.061(9) Uiso 1 calc R .
C2C C 1.1288(3) 0.6143(2) 0.7327(2) 0.0321(6) Uani 1 d . .
C3C C 1.1095(3) 0.6258(3) 0.6304(2) 0.0369(6) Uani 1 d . .
H3C H 1.2129 0.6694 0.6050 0.032(7) Uiso 1 calc R .
C4C C 0.9401(3) 0.5738(2) 0.5651(2) 0.0346(6) Uani 1 d . .
H4C H 0.9244 0.5822 0.4947 0.023(6) Uiso 1 calc R .
C5C C 0.7916(3) 0.5086(2) 0.6038(2) 0.0291(6) Uani 1 d . .
N6C N 0.8071(3) 0.4923(2) 0.7024(2) 0.0297(5) Uani 1 d . .
C7C C 0.9740(3) 0.5441(2) 0.7647(2) 0.0305(6) Uani 1 d . .
C8C C 0.9976(3) 0.5249(3) 0.8749(2) 0.0358(6) Uani 1 d . .
H8E H 0.9771 0.4341 0.8704 0.049(8) Uiso 1 calc R .
H8F H 0.9042 0.5524 0.9125 0.038(7) Uiso 1 calc R .
C9C C 1.1915(3) 0.6001(3) 0.9370(2) 0.0365(6) Uani 1 d . .
H9C H 1.2145 0.5974 1.0125 0.045(8) Uiso 1 calc R .
C10C C 1.3435(3) 0.5761(3) 0.8723(2) 0.0384(7) Uani 1 d . .
C11C C 1.2406(4) 0.7339(3) 0.9172(2) 0.0453(7) Uani 1 d . .
H11E H 1.1331 0.7656 0.9050 0.078(11) Uiso 1 calc R .
H11F H 1.3428 0.7976 0.9701 0.080(12) Uiso 1 calc R .
C12C C 1.5376(4) 0.6268(3) 0.9406(3) 0.0527(8) Uani 1 d . .
H12G H 1.6304 0.6242 0.8950 0.069(10) Uiso 1 calc R .
H12H H 1.5484 0.5744 0.9898 0.077(12) Uiso 1 calc R .
H12I H 1.5578 0.7140 0.9806 0.069(11) Uiso 1 calc R .
C13C C 1.3203(4) 0.4436(3) 0.8075(3) 0.0520(8) Uani 1 d . .
H13G H 1.4216 0.4447 0.7677 0.100(14) Uiso 1 calc R .
H13H H 1.2021 0.4126 0.7582 0.046(8) Uiso 1 calc R .
H13I H 1.3220 0.3879 0.8547 0.080(12) Uiso 1 calc R .
C1D C 0.6212(4) -0.0613(3) 0.6776(3) 0.0465(8) Uani 1 d . .
H1D H 0.5368 -0.1111 0.7163 0.064(10) Uiso 1 calc R .
C2D C 0.5706(3) 0.0485(2) 0.6505(2) 0.0360(6) Uani 1 d . .
C3D C 0.4189(3) 0.0858(3) 0.6735(2) 0.0384(7) Uani 1 d . .
H3D H 0.3378 0.0428 0.7123 0.032(7) Uiso 1 calc R .
C4D C 0.3846(3) 0.1862(3) 0.6398(2) 0.0353(6) Uani 1 d . .
H4D H 0.2787 0.2116 0.6536 0.040(8) Uiso 1 calc R .
C5D C 0.5082(3) 0.2489(2) 0.5855(2) 0.0289(6) Uani 1 d . .
N6D N 0.6585(3) 0.2152(2) 0.5628(2) 0.0317(5) Uani 1 d . .
C7D C 0.6857(3) 0.1159(2) 0.5938(2) 0.0328(6) Uani 1 d . .
C8D C 0.8512(4) 0.0741(3) 0.5653(3) 0.0493(8) Uani 1 d . .
H8G H 0.9661 0.1440 0.5967 0.063(10) Uiso 1 calc R .
H8H H 0.8424 0.0528 0.4876 0.096(14) Uiso 1 calc R .
C9D C 0.8585(4) -0.0403(3) 0.6059(3) 0.0503(8) Uani 1 d . .
H9D H 0.9621 -0.0751 0.5884 0.050(8) Uiso 1 calc R .
C10D C 0.8327(4) -0.0211(3) 0.7230(3) 0.0435(7) Uani 1 d . .
C11D C 0.6658(5) -0.1370(3) 0.5765(3) 0.0653(11) Uani 1 d . .
H11G H 0.6654 -0.2237 0.5780 0.082(12) Uiso 1 calc R .
H11H H 0.5920 -0.1362 0.5101 0.069(11) Uiso 1 calc R .
C12D C 0.8858(5) -0.1200(4) 0.7725(3) 0.0640(10) Uani 1 d . .
H12J H 1.0201 -0.1040 0.7820 0.084(13) Uiso 1 calc R .
H12K H 0.8246 -0.2044 0.7260 0.076(12) Uiso 1 calc R .
H12L H 0.8466 -0.1148 0.8413 0.054(9) Uiso 1 calc R .
C13D C 0.9230(4) 0.1079(3) 0.7978(3) 0.0536(9) Uani 1 d . .
H13J H 1.0576 0.1271 0.8059 0.066(10) Uiso 1 calc R .
H13K H 0.8860 0.1087 0.8667 0.098(14) Uiso 1 calc R .
H13L H 0.8838 0.1714 0.7691 0.054(9) Uiso 1 calc R .

loop_
_geom_bond_atom_site_label_1
_geom_bond_atom_site_label_2
_geom_bond_distance
_geom_bond_site_symmetry_2
_geom_bond_publ_flag
N1 C2 1.337(3) . yes
N1 C6 1.349(3) . yes
C2 C3 1.406(3) . yes
C2 C5A 1.496(3) . yes
C3 N4 1.340(3) . yes
C3 C5B 1.473(4) . yes
N4 C5 1.339(3) . yes
C5 C6 1.405(3) . yes
C5 C5C 1.489(3) . yes
C6 C5D 1.487(4) . yes
C1A C2A 1.507(4) . yes
C1A C11A 1.557(5) . yes
C1A C10A 1.568(5) . yes
C1A H1A 1.00 . ?
C2A C3A 1.372(4) . yes
C2A C7A 1.402(3) . yes
C3A C4A 1.384(3) . yes
C3A H3A 0.95 . ?
C4A C5A 1.382(4) . yes
C4A H4A 0.95 . ?
C5A N6A 1.343(3) . yes
N6A C7A 1.341(3) . yes
C7A C8A 1.498(4) . yes
C8A C9A 1.529(4) . yes
C8A H8A 0.99 . ?
C8A H8B 0.99 . ?
C9A C11A 1.546(5) . yes
C9A C10A 1.571(4) . yes
C9A H9A 1.00 . ?
C10A C13A 1.516(5) . yes
C10A C12A 1.538(4) . yes
C11A H11A 0.99 . ?
C11A H11B 0.99 . ?
C12A H12A 0.98 . ?
C12A H12B 0.98 . ?
C12A H12C 0.98 . ?
C13A H13A 0.98 . ?
C13A H13B 0.98 . ?
C13A H13C 0.98 . ?
C1B C2B 1.497(4) . yes
C1B C10B 1.555(4) . yes
C1B C11B 1.558(4) . yes
C1B H1B 1.00 . ?
C2B C3B 1.384(4) . yes
C2B C7B 1.389(4) . yes
C3B C4B 1.383(4) . yes
C3B H3B 0.95 . ?
C4B C5B 1.374(4) . yes
C4B H4B 0.95 . ?
C5B N6B 1.340(3) . yes
N6B C7B 1.336(3) . yes
C7B C8B 1.509(4) . yes
C8B C9B 1.538(4) . yes
C8B H8C 0.99 . ?
C8B H8D 0.99 . ?
C9B C11B 1.538(5) . yes
C9B C10B 1.543(4) . yes
C9B H9B 1.00 . ?
C10B C13B 1.512(5) . yes
C10B C12B 1.537(4) . yes
C11B H11C 0.99 . ?
C11B H11D 0.99 . ?
C12B H12D 0.98 . ?
C12B H12E 0.98 . ?
C12B H12F 0.98 . ?
C13B H13D 0.98 . ?
C13B H13E 0.98 . ?
C13B H13F 0.98 . ?
C1C C2C 1.498(4) . yes
C1C C10C 1.549(4) . yes
C1C C11C 1.554(4) . yes
C1C H1C 1.00 . ?
C2C C3C 1.378(4) . yes
C2C C7C 1.402(3) . yes
C3C C4C 1.374(4) . yes
C3C H3C 0.95 . ?
C4C C5C 1.393(4) . yes
C4C H4C 0.95 . ?
C5C N6C 1.349(3) . yes
N6C C7C 1.343(3) . yes
C7C C8C 1.513(4) . yes
C8C C9C 1.532(4) . yes
C8C H8E 0.99 . ?
C8C H8F 0.99 . ?
C9C C11C 1.554(4) . yes
C9C C10C 1.559(4) . yes
C9C H9C 1.00 . ?
C10C C13C 1.517(4) . yes
C10C C12C 1.537(4) . yes
C11C H11E 0.99 . ?
C11C H11F 0.99 . ?
C12C H12G 0.98 . ?
C12C H12H 0.98 . ?
C12C H12I 0.98 . ?
C13C H13G 0.98 . ?
C13C H13H 0.98 . ?
C13C H13I 0.98 . ?
C1D C2D 1.500(4) . yes
C1D C11D 1.546(5) . yes
C1D C10D 1.564(4) . yes
C1D H1D 1.00 . ?
C2D C3D 1.375(4) . yes
C2D C7D 1.397(4) . yes
C3D C4D 1.385(4) . yes
C3D H3D 0.95 . ?
C4D C5D 1.387(4) . yes
C4D H4D 0.95 . ?
C5D N6D 1.345(3) . yes
N6D C7D 1.337(3) . yes
C7D C8D 1.518(4) . yes
C8D C9D 1.521(4) . yes
C8D H8G 0.99 . ?
C8D H8H 0.99 . ?
C9D C11D 1.534(5) . yes
C9D C10D 1.554(4) . yes
C9D H9D 1.00 . ?
C10D C13D 1.512(4) . yes
C10D C12D 1.533(4) . yes
C11D H11G 0.99 . ?
C11D H11H 0.99 . ?
C12D H12J 0.98 . ?
C12D H12K 0.98 . ?
C12D H12L 0.98 . ?
C13D H13J 0.98 . ?
C13D H13K 0.98 . ?
C13D H13L 0.98 . ?

loop_
_cod_related_entry_id
_cod_related_entry_database
_cod_related_entry_code
1 ChemSpider 30658491
